data_7223651
loop_
_publ_author_name
'Pfeiffer, Constance R.'
'Feaster, Kyle A.'
'Dalgarno, Scott J.'
'Atwood, Jerry L.'

_publ_section_title
;
 Syntheses and characterization of aryl-substituted pyrogallol[4]arenes
 and resorcin[4]arenes
;
_journal_issue 2
_journal_name_full CrystEngComm
_journal_page_first 222
_journal_paper_doi 10.1039/C5CE01792K
_journal_volume 18
_journal_year 2016
_chemical_formula_moiety 'C56 H48 O16, 4(H2 O), 8(C2 H6 O S)'
_chemical_formula_sum 'C72 H104 O28 S8'
_chemical_formula_weight 1674.03
_space_group_IT_number 14
_symmetry_cell_setting monoclinic
_symmetry_Int_Tables_number 14
_symmetry_space_group_name_Hall '-P 2ybc'
_symmetry_space_group_name_H-M 'P 1 21/c 1'
_atom_sites_solution_hydrogens geom
_atom_sites_solution_primary direct
_atom_sites_solution_secondary difmap
_audit_creation_method SHELXL-97
_audit_update_record
;
2015-06-05 deposited with the CCDC.
2015-10-21 downloaded from the CCDC.
;
_cell_angle_alpha 90.00
_cell_angle_beta 94.549(2)
_cell_angle_gamma 90.00
_cell_formula_units_Z 2
_cell_length_a 16.0033(7)
_cell_length_b 11.5923(5)
_cell_length_c 22.0530(10)
_cell_measurement_reflns_used 6543
_cell_measurement_temperature 173(2)
_cell_measurement_theta_max 24.1
_cell_measurement_theta_min 2.6
_cell_volume 4078.3(3)
_computing_cell_refinement 'APEX2 (Bruker AXS, 2008)'
_computing_data_collection 'APEX2 (Bruker AXS, 2008)'
_computing_data_reduction 'APEX2 (Bruker AXS, 2008)'
_computing_molecular_graphics 'X-SEED, Barbour, 2001'
_computing_publication_material 'CIFTAB (Sheldrick, 2013)'
_computing_structure_refinement 'SHELXL-1997 (Sheldrick, 1997)'
_computing_structure_solution 'SHELXS-1997 (Sheldrick, 1997)'
_diffrn_ambient_temperature 173(2)
_diffrn_measured_fraction_theta_full 0.989
_diffrn_measured_fraction_theta_max 0.989
_diffrn_measurement_device_type 'Bruker APEXII CCD area detector'
_diffrn_measurement_method 'omega scans'
_diffrn_radiation_monochromator graphite
_diffrn_radiation_type MoK\a
_diffrn_radiation_wavelength 0.71073
_diffrn_reflns_av_R_equivalents 0.0640
_diffrn_reflns_av_sigmaI/netI 0.0527
_diffrn_reflns_limit_h_max 18
_diffrn_reflns_limit_h_min -18
_diffrn_reflns_limit_k_max 13
_diffrn_reflns_limit_k_min -12
_diffrn_reflns_limit_l_max 22
_diffrn_reflns_limit_l_min -25
_diffrn_reflns_number 48413
_diffrn_reflns_theta_full 24.76
_diffrn_reflns_theta_max 24.76
_diffrn_reflns_theta_min 1.28
_diffrn_source 'fine-focus sealed tube'
_diffrn_standards_decay_% 0.0
_exptl_absorpt_coefficient_mu 0.297
_exptl_absorpt_correction_T_max 0.99
_exptl_absorpt_correction_T_min 0.93
_exptl_absorpt_correction_type multi-scan
_exptl_absorpt_process_details
;
 Data were corrected for decay and absorption using the program SADABS 
 (Sheldrick, G. M. (2003). SADABS. Version 2.10. University of
 G\"ottingen, Germany).
;
_exptl_crystal_colour colourless
_exptl_crystal_density_diffrn 1.363
_exptl_crystal_density_method 'not measured'
_exptl_crystal_description prism
_exptl_crystal_F_000 1776
_exptl_crystal_size_max 0.10
_exptl_crystal_size_mid 0.08
_exptl_crystal_size_min 0.05
_refine_diff_density_max 0.824
_refine_diff_density_min -0.671
_refine_diff_density_rms 0.075
_refine_ls_extinction_method none
_refine_ls_goodness_of_fit_ref 1.024
_refine_ls_hydrogen_treatment constr
_refine_ls_matrix_type full
_refine_ls_number_parameters 553
_refine_ls_number_reflns 6905
_refine_ls_number_restraints 54
_refine_ls_restrained_S_all 1.081
_refine_ls_R_factor_all 0.1084
_refine_ls_R_factor_gt 0.0705
_refine_ls_shift/su_max 0.000
_refine_ls_shift/su_mean 0.000
_refine_ls_structure_factor_coef Fsqd
_refine_ls_weighting_details 'calc w=1/[\s^2^(Fo^2^)+(0.0662P)^2^+11.1665P] where P=(Fo^2^+2Fc^2^)/3'
_refine_ls_weighting_scheme calc
_refine_ls_wR_factor_gt 0.1585
_refine_ls_wR_factor_ref 0.1818
_reflns_number_gt 4798
_reflns_number_total 6905
_reflns_threshold_expression >2sigma(I)
_cod_data_source_file c5ce01792k2.cif
_cod_data_source_block Cocrystal1
_cod_original_sg_symbol_H-M 'P 21/c'
_cod_database_code 7223651

loop_
_symmetry_equiv_pos_as_xyz
'x, y, z'
'-x, y+1/2, -z+1/2'
'-x, -y, -z'
'x, -y-1/2, z-1/2'

loop_
_atom_site_label
_atom_site_type_symbol
_atom_site_fract_x
_atom_site_fract_y
_atom_site_fract_z
_atom_site_U_iso_or_equiv
_atom_site_adp_type
_atom_site_occupancy
_atom_site_symmetry_multiplicity
_atom_site_calc_flag
_atom_site_refinement_flags
_atom_site_disorder_assembly
_atom_site_disorder_group
O6 O 1.18982(16) 0.6792(2) 0.11106(12) 0.0254(7) Uani 1 1 d . . .
H6 H 1.2035 0.6563 0.1466 0.031 Uiso 1 1 calc R . .
O4 O 0.91648(17) 0.5836(3) 0.17167(13) 0.0333(8) Uani 1 1 d . . .
H4 H 0.9456 0.5719 0.2045 0.040 Uiso 1 1 calc R . .
O8 O 0.94658(18) 0.9764(2) -0.20420(12) 0.0266(7) Uani 1 1 d . . .
O3 O 0.65921(17) 0.6001(2) 0.08080(13) 0.0285(7) Uani 1 1 d . . .
H3 H 0.6837 0.6496 0.1037 0.034 Uiso 1 1 calc R . .
O1 O 0.70483(17) 0.2088(2) 0.02984(14) 0.0317(7) Uani 1 1 d . . .
H1 H 0.6576 0.2039 0.0437 0.038 Uiso 1 1 calc R . .
O5 O 1.08022(18) 0.5880(3) 0.19899(13) 0.0389(8) Uani 1 1 d . . .
H5 H 1.1328 0.5852 0.2022 0.047 Uiso 1 1 calc R . .
C11 C 1.0695(2) 0.7108(3) 0.04319(17) 0.0175(8) Uani 1 1 d . . .
C22 C 1.0811(2) 0.8142(3) -0.05767(17) 0.0181(8) Uani 1 1 d . . .
O2 O 0.60500(17) 0.3783(3) 0.07070(16) 0.0375(8) Uani 1 1 d . . .
H2 H 0.5811 0.4365 0.0841 0.045 Uiso 1 1 calc R . .
C6 C 0.8168(2) 0.3427(3) 0.02383(17) 0.0188(9) Uani 1 1 d . . .
C4 C 0.7989(2) 0.5434(3) 0.05359(17) 0.0181(8) Uani 1 1 d . . .
C7 C 0.8340(2) 0.6648(3) 0.06299(17) 0.0185(8) Uani 1 1 d . . .
H7 H 0.8115 0.6951 0.1009 0.022 Uiso 1 1 calc R . .
C5 C 0.8468(2) 0.4538(3) 0.03265(17) 0.0177(8) Uani 1 1 d . . .
H8 H 0.9028 0.4697 0.0240 0.021 Uiso 1 1 calc R . .
C15 C 0.8032(2) 0.7456(3) 0.01190(17) 0.0179(8) Uani 1 1 d . . .
C13 C 0.9297(2) 0.6664(3) 0.07395(16) 0.0163(8) Uani 1 1 d . . .
C9 C 1.0530(2) 0.6279(3) 0.14206(17) 0.0226(9) Uani 1 1 d . . .
C24 C 1.0166(2) 0.9885(3) -0.10186(18) 0.0227(9) Uani 1 1 d . . .
H24 H 1.0038 1.0681 -0.0983 0.027 Uiso 1 1 calc R . .
C2 C 0.6850(2) 0.4072(3) 0.05795(19) 0.0243(9) Uani 1 1 d . . .
C10 C 1.1045(2) 0.6717(3) 0.09959(17) 0.0191(9) Uani 1 1 d . . .
C12 C 0.9828(2) 0.7075(3) 0.03202(17) 0.0179(8) Uani 1 1 d . . .
H12 H 0.9587 0.7347 -0.0061 0.021 Uiso 1 1 calc R . .
C1 C 0.7347(2) 0.3194(3) 0.03756(19) 0.0240(9) Uani 1 1 d . . .
O7 O 0.7254(2) 0.9648(3) -0.13128(14) 0.0413(8) Uani 1 1 d . . .
C27 C 1.0554(2) 0.7564(3) -0.11114(18) 0.0220(9) Uani 1 1 d . . .
H27 H 1.0685 0.6769 -0.1150 0.026 Uiso 1 1 calc R . .
C8 C 0.9667(2) 0.6259(3) 0.12885(18) 0.0229(9) Uani 1 1 d . . .
C26 C 1.0109(2) 0.8125(3) -0.15900(18) 0.0238(9) Uani 1 1 d . . .
H26 H 0.9939 0.7714 -0.1951 0.029 Uiso 1 1 calc R . .
C14 C 1.1274(2) 0.7540(3) -0.00363(17) 0.0183(8) Uani 1 1 d . . .
H14 H 1.1653 0.8128 0.0173 0.022 Uiso 1 1 calc R . .
C25 C 0.9913(2) 0.9283(3) -0.15421(17) 0.0216(9) Uani 1 1 d . . .
C23 C 1.0612(2) 0.9302(3) -0.05433(17) 0.0197(9) Uani 1 1 d . . .
H23 H 1.0786 0.9716 -0.0183 0.024 Uiso 1 1 calc R . .
C16 C 0.7766(2) 0.8561(3) 0.02390(19) 0.0226(9) Uani 1 1 d . . .
H16 H 0.7763 0.8801 0.0651 0.027 Uiso 1 1 calc R . .
C17 C 0.7502(2) 0.9338(3) -0.02195(19) 0.0257(10) Uani 1 1 d . . .
H17 H 0.7319 1.0091 -0.0123 0.031 Uiso 1 1 calc R . .
C18 C 0.7513(3) 0.8988(4) -0.08150(19) 0.0283(10) Uani 1 1 d . . .
C3 C 0.7165(2) 0.5186(3) 0.06466(18) 0.0211(9) Uani 1 1 d . . .
C21 C 0.6920(3) 1.0767(4) -0.1195(2) 0.0396(12) Uani 1 1 d . . .
H21A H 0.6455 1.0687 -0.0934 0.059 Uiso 1 1 calc R . .
H21B H 0.6715 1.1128 -0.1580 0.059 Uiso 1 1 calc R . .
H21C H 0.7360 1.1248 -0.0991 0.059 Uiso 1 1 calc R . .
C20 C 0.8025(3) 0.7127(4) -0.04862(19) 0.0339(11) Uani 1 1 d . . .
H20 H 0.8198 0.6370 -0.0584 0.041 Uiso 1 1 calc R . .
C28 C 0.9262(3) 1.0961(4) -0.2008(2) 0.0384(12) Uani 1 1 d . . .
H28A H 0.8902 1.1086 -0.1675 0.058 Uiso 1 1 calc R . .
H28B H 0.8966 1.1206 -0.2393 0.058 Uiso 1 1 calc R . .
H28C H 0.9778 1.1411 -0.1934 0.058 Uiso 1 1 calc R . .
C19 C 0.7772(3) 0.7881(4) -0.0949(2) 0.0422(13) Uani 1 1 d . . .
H19 H 0.7774 0.7641 -0.1361 0.051 Uiso 1 1 calc R . .
O2W O 0.5684(3) 0.9061(5) 0.1448(2) 0.0894(15) Uani 1 1 d . . .
S1D S 0.72272(18) 0.7030(4) 0.23101(11) 0.0441(8) Uani 0.675(9) 1 d PD A 1
S1B S 0.70186(11) 0.10225(18) 0.22108(8) 0.0363(7) Uani 0.647(4) 1 d PD B 1
S1C S 0.47902(11) 0.11378(16) 0.08293(13) 0.0496(10) Uani 0.655(5) 1 d PD C 1
S1A S 0.4416(3) 0.5577(4) 0.1004(2) 0.0467(12) Uiso 0.40 1 d PD D 1
S2B S 0.7548(2) 0.1905(3) 0.20983(15) 0.0338(12) Uiso 0.353(4) 1 d PD B 2
O1D O 0.7066(8) 0.7551(8) 0.1674(4) 0.052(3) Uani 0.675(9) 1 d PD A 1
C2D C 0.7319(4) 0.5633(5) 0.2223(3) 0.0281(18) Uiso 0.675(9) 1 d PD A 1
H2D1 H 0.6764 0.5296 0.2119 0.042 Uiso 0.675(9) 1 calc PR A 1
H2D2 H 0.7565 0.5291 0.2602 0.042 Uiso 0.675(9) 1 calc PR A 1
H2D3 H 0.7681 0.5477 0.1895 0.042 Uiso 0.675(9) 1 calc PR A 1
C1D C 0.8198(5) 0.7600(8) 0.2480(4) 0.068(3) Uani 0.675(9) 1 d PD A 1
H1D1 H 0.8151 0.8436 0.2534 0.102 Uiso 0.675(9) 1 calc PR A 1
H1D2 H 0.8553 0.7438 0.2148 0.102 Uiso 0.675(9) 1 calc PR A 1
H1D3 H 0.8449 0.7254 0.2857 0.102 Uiso 0.675(9) 1 calc PR A 1
S2A S 0.43083(18) 0.5755(3) 0.14540(14) 0.0124(6) Uiso 0.30 1 d PD E 2
O1A O 0.5052(5) 0.5012(8) 0.1518(5) 0.018(3) Uiso 0.40 1 d PD D 1
O1B O 0.7519(3) 0.0780(6) 0.2803(2) 0.0362(14) Uani 0.647(4) 1 d PD B 1
C2B C 0.7669(8) 0.0531(11) 0.1652(4) 0.039(3) Uani 0.647(4) 1 d PD B 1
H2B1 H 0.7683 -0.0314 0.1655 0.059 Uiso 0.647(4) 1 calc PR B 1
H2B2 H 0.8237 0.0831 0.1742 0.059 Uiso 0.647(4) 1 calc PR B 1
H2B3 H 0.7446 0.0803 0.1251 0.059 Uiso 0.647(4) 1 calc PR B 1
C2A C 0.3516(8) 0.4822(14) 0.1106(9) 0.067(7) Uiso 0.40 1 d PD D 1
H2A1 H 0.3550 0.4056 0.0921 0.101 Uiso 0.40 1 calc PR D 1
H2A2 H 0.3033 0.5238 0.0913 0.101 Uiso 0.40 1 calc PR D 1
H2A3 H 0.3452 0.4739 0.1542 0.101 Uiso 0.40 1 calc PR D 1
C1A C 0.4158(11) 0.6817(11) 0.1397(10) 0.087(7) Uiso 0.40 1 d PD D 1
H1A1 H 0.4601 0.7395 0.1372 0.131 Uiso 0.40 1 calc PR D 1
H1A2 H 0.4101 0.6624 0.1825 0.131 Uiso 0.40 1 calc PR D 1
H1A3 H 0.3626 0.7129 0.1216 0.131 Uiso 0.40 1 calc PR D 1
O1C O 0.5728(3) 0.1017(4) 0.0829(3) 0.0459(16) Uani 0.655(5) 1 d PD C 1
O1W O 0.5449(3) 0.4147(5) 0.2618(2) 0.0966(17) Uani 1 1 d . . .
C1C C 0.4473(4) 0.2132(7) 0.0263(3) 0.049(2) Uani 0.655(5) 1 d PD C 1
H1C1 H 0.4518 0.1781 -0.0137 0.074 Uiso 0.655(5) 1 calc PR C 1
H1C2 H 0.4833 0.2816 0.0304 0.074 Uiso 0.655(5) 1 calc PR C 1
H1C3 H 0.3890 0.2356 0.0305 0.074 Uiso 0.655(5) 1 calc PR C 1
C2C C 0.4644(4) 0.1985(6) 0.1461(3) 0.048(2) Uani 0.655(5) 1 d PD C 1
H2C1 H 0.4796 0.1542 0.1832 0.072 Uiso 0.655(5) 1 calc PR C 1
H2C2 H 0.4055 0.2219 0.1454 0.072 Uiso 0.655(5) 1 calc PR C 1
H2C3 H 0.4999 0.2673 0.1455 0.072 Uiso 0.655(5) 1 calc PR C 1
S2C S 0.4774(2) 0.0995(3) 0.03459(19) 0.0337(13) Uiso 0.345(5) 1 d PD C 2
O2C O 0.5701(5) 0.0852(8) 0.0428(4) 0.030(2) Uiso 0.345(5) 1 d PD C 2
C1B C 0.7133(7) 0.2496(6) 0.2080(4) 0.063(3) Uani 0.647(4) 1 d PD B 1
H1B1 H 0.6792 0.2932 0.2351 0.094 Uiso 0.647(4) 1 calc PR B 1
H1B2 H 0.6946 0.2672 0.1656 0.094 Uiso 0.647(4) 1 calc PR B 1
H1B3 H 0.7723 0.2713 0.2160 0.094 Uiso 0.647(4) 1 calc PR B 1
O2B O 0.7637(8) 0.1327(10) 0.2691(5) 0.048(4) Uiso 0.353(4) 1 d PD B 2
C3B C 0.6462(7) 0.2072(11) 0.1924(6) 0.036(3) Uiso 0.353(4) 1 d PD B 2
H3B1 H 0.6255 0.2703 0.2167 0.054 Uiso 0.353(4) 1 calc PR B 2
H3B2 H 0.6174 0.1355 0.2017 0.054 Uiso 0.353(4) 1 calc PR B 2
H3B3 H 0.6352 0.2252 0.1491 0.054 Uiso 0.353(4) 1 calc PR B 2
C3A C 0.4532(9) 0.6770(10) 0.0870(6) 0.028(3) Uiso 0.30 1 d PD E 2
H3A1 H 0.4943 0.7335 0.1037 0.041 Uiso 0.30 1 calc PR E 2
H3A2 H 0.4014 0.7169 0.0724 0.041 Uiso 0.30 1 calc PR E 2
H3A3 H 0.4759 0.6359 0.0531 0.041 Uiso 0.30 1 calc PR E 2
C4A C 0.3583(10) 0.4964(13) 0.0928(8) 0.028(5) Uiso 0.30 1 d PD E 2
H4A1 H 0.3348 0.4312 0.1140 0.042 Uiso 0.30 1 calc PR E 2
H4A2 H 0.3883 0.4676 0.0587 0.042 Uiso 0.30 1 calc PR E 2
H4A3 H 0.3129 0.5478 0.0772 0.042 Uiso 0.30 1 calc PR E 2
C4B C 0.7683(14) 0.0799(18) 0.1575(7) 0.033(6) Uiso 0.353(4) 1 d PD B 2
H4B1 H 0.8274 0.0566 0.1602 0.049 Uiso 0.353(4) 1 calc PR B 2
H4B2 H 0.7518 0.1076 0.1163 0.049 Uiso 0.353(4) 1 calc PR B 2
H4B3 H 0.7335 0.0137 0.1668 0.049 Uiso 0.353(4) 1 calc PR B 2
C3C C 0.4649(9) 0.2084(11) -0.0188(5) 0.041(4) Uiso 0.345(5) 1 d PD C 2
H3C1 H 0.4757 0.1781 -0.0589 0.062 Uiso 0.345(5) 1 calc PR C 2
H3C2 H 0.5043 0.2710 -0.0077 0.062 Uiso 0.345(5) 1 calc PR C 2
H3C3 H 0.4074 0.2380 -0.0201 0.062 Uiso 0.345(5) 1 calc PR C 2
C4C C 0.4541(8) 0.1774(13) 0.0979(5) 0.046(4) Uiso 0.345(5) 1 d PD C 2
H4C1 H 0.4587 0.1271 0.1337 0.068 Uiso 0.345(5) 1 calc PR C 2
H4C2 H 0.3969 0.2076 0.0917 0.068 Uiso 0.345(5) 1 calc PR C 2
H4C3 H 0.4936 0.2417 0.1042 0.068 Uiso 0.345(5) 1 calc PR C 2
S2D S 0.7176(4) 0.7454(7) 0.2272(3) 0.0405(19) Uiso 0.325(9) 1 d PD A 2
O2D O 0.6964(13) 0.7768(18) 0.1653(7) 0.030(5) Uiso 0.325(9) 1 d PD A 2
C3D C 0.6337(10) 0.7171(15) 0.2669(7) 0.059(5) Uiso 0.325(9) 1 d PD A 2
H3D1 H 0.6070 0.7897 0.2774 0.089 Uiso 0.325(9) 1 calc PR A 2
H3D2 H 0.6521 0.6755 0.3043 0.089 Uiso 0.325(9) 1 calc PR A 2
H3D3 H 0.5934 0.6696 0.2421 0.089 Uiso 0.325(9) 1 calc PR A 2
C4D C 0.736(2) 0.5866(17) 0.2147(15) 0.19(2) Uiso 0.325(9) 1 d PD A 2
H4D1 H 0.7854 0.5762 0.1923 0.288 Uiso 0.325(9) 1 calc PR A 2
H4D2 H 0.6867 0.5536 0.1913 0.288 Uiso 0.325(9) 1 calc PR A 2
H4D3 H 0.7438 0.5475 0.2542 0.288 Uiso 0.325(9) 1 calc PR A 2
O2A O 0.5039(12) 0.497(2) 0.1461(14) 0.105(15) Uiso 0.30 1 d PD E 2
S3A S 0.4326(3) 0.5372(4) 0.0817(2) 0.0335(13) Uiso 0.30 1 d PD F 3
C5A C 0.3347(7) 0.4780(12) 0.0916(7) 0.013(3) Uiso 0.30 1 d PD F 3
H5A1 H 0.3290 0.4041 0.0700 0.020 Uiso 0.30 1 calc PR F 3
H5A2 H 0.2908 0.5310 0.0752 0.020 Uiso 0.30 1 calc PR F 3
H5A3 H 0.3291 0.4655 0.1350 0.020 Uiso 0.30 1 calc PR F 3
C6A C 0.4191(12) 0.6654(10) 0.1193(12) 0.075(8) Uiso 0.30 1 d PD F 3
H6A1 H 0.4698 0.7126 0.1183 0.112 Uiso 0.30 1 calc PR F 3
H6A2 H 0.4086 0.6494 0.1617 0.112 Uiso 0.30 1 calc PR F 3
H6A3 H 0.3712 0.7072 0.0994 0.112 Uiso 0.30 1 calc PR F 3
O3A O 0.4930(5) 0.4722(8) 0.1268(5) 0.016(2) Uiso 0.30 1 d PD F 3

loop_
_atom_site_aniso_label
_atom_site_aniso_U_11
_atom_site_aniso_U_22
_atom_site_aniso_U_33
_atom_site_aniso_U_23
_atom_site_aniso_U_13
_atom_site_aniso_U_12
O6 0.0207(15) 0.0352(17) 0.0198(15) 0.0060(13) -0.0017(12) -0.0035(13)
O4 0.0253(16) 0.055(2) 0.0194(16) 0.0122(15) 0.0023(13) -0.0064(15)
O8 0.0365(17) 0.0227(15) 0.0199(15) -0.0009(12) -0.0023(13) 0.0098(13)
O3 0.0215(15) 0.0284(17) 0.0360(18) 0.0005(13) 0.0055(13) 0.0012(13)
O1 0.0219(16) 0.0210(16) 0.052(2) 0.0047(14) 0.0022(14) -0.0080(12)
O5 0.0214(16) 0.071(2) 0.0243(17) 0.0195(16) -0.0006(13) -0.0012(16)
C11 0.020(2) 0.0136(19) 0.019(2) -0.0026(15) 0.0028(16) -0.0036(16)
C22 0.019(2) 0.018(2) 0.017(2) 0.0020(16) 0.0047(16) -0.0049(16)
O2 0.0179(16) 0.0309(17) 0.065(2) 0.0079(16) 0.0105(15) -0.0047(13)
C6 0.022(2) 0.018(2) 0.015(2) 0.0046(15) -0.0007(16) -0.0030(16)
C4 0.019(2) 0.018(2) 0.018(2) 0.0011(16) 0.0009(16) -0.0006(16)
C7 0.020(2) 0.018(2) 0.018(2) -0.0030(16) 0.0038(16) -0.0008(16)
C5 0.018(2) 0.020(2) 0.016(2) 0.0010(16) 0.0025(16) -0.0034(16)
C15 0.016(2) 0.018(2) 0.020(2) -0.0024(16) 0.0002(16) -0.0031(16)
C13 0.021(2) 0.0110(19) 0.017(2) -0.0025(15) 0.0025(16) -0.0031(15)
C9 0.025(2) 0.025(2) 0.017(2) 0.0016(17) -0.0010(17) -0.0027(18)
C24 0.029(2) 0.016(2) 0.024(2) -0.0004(17) 0.0052(18) -0.0006(17)
C2 0.015(2) 0.027(2) 0.031(2) 0.0067(18) 0.0019(17) -0.0021(17)
C10 0.019(2) 0.018(2) 0.020(2) -0.0015(16) -0.0010(17) -0.0020(16)
C12 0.026(2) 0.0111(19) 0.016(2) -0.0040(15) 0.0006(16) -0.0008(16)
C1 0.024(2) 0.018(2) 0.029(2) 0.0049(17) -0.0026(18) -0.0086(17)
O7 0.052(2) 0.0374(19) 0.0342(19) 0.0134(15) 0.0009(16) 0.0164(16)
C27 0.027(2) 0.017(2) 0.023(2) -0.0021(17) 0.0025(18) 0.0005(17)
C8 0.025(2) 0.027(2) 0.017(2) 0.0023(17) 0.0083(18) -0.0046(18)
C26 0.028(2) 0.023(2) 0.020(2) -0.0063(17) -0.0018(18) 0.0007(18)
C14 0.020(2) 0.017(2) 0.018(2) 0.0001(16) -0.0014(16) -0.0037(16)
C25 0.024(2) 0.025(2) 0.017(2) 0.0021(17) 0.0008(17) 0.0030(18)
C23 0.024(2) 0.017(2) 0.018(2) -0.0016(16) 0.0023(17) -0.0065(17)
C16 0.025(2) 0.020(2) 0.022(2) -0.0053(17) -0.0018(17) -0.0009(17)
C17 0.023(2) 0.015(2) 0.038(3) -0.0012(18) -0.0024(19) -0.0022(17)
C18 0.027(2) 0.029(2) 0.028(3) 0.0075(19) -0.0019(19) 0.0050(19)
C3 0.018(2) 0.023(2) 0.022(2) 0.0033(17) 0.0025(17) 0.0034(17)
C21 0.036(3) 0.027(3) 0.054(3) 0.012(2) -0.009(2) -0.005(2)
C20 0.049(3) 0.028(2) 0.024(2) -0.0032(19) -0.001(2) 0.017(2)
C28 0.055(3) 0.026(3) 0.032(3) 0.000(2) -0.006(2) 0.018(2)
C19 0.063(3) 0.043(3) 0.019(2) -0.002(2) -0.001(2) 0.025(3)
O2W 0.049(3) 0.112(4) 0.111(4) -0.017(3) 0.026(3) 0.006(3)
S1D 0.0675(17) 0.041(2) 0.0247(12) -0.0010(11) 0.0118(9) -0.0006(14)
S1B 0.0251(10) 0.0592(14) 0.0239(10) -0.0097(8) -0.0034(7) 0.0027(9)
S1C 0.0231(10) 0.0257(11) 0.101(3) -0.0078(11) 0.0106(11) -0.0045(8)
O1D 0.087(7) 0.039(5) 0.031(4) -0.002(3) 0.022(3) 0.015(4)
C1D 0.045(5) 0.118(9) 0.040(5) -0.019(5) -0.001(4) 0.015(5)
O1B 0.020(3) 0.072(5) 0.015(3) -0.004(3) -0.005(2) 0.005(3)
C2B 0.047(6) 0.043(7) 0.027(5) -0.006(5) 0.003(4) 0.014(5)
O1C 0.023(3) 0.035(3) 0.081(5) 0.005(3) 0.010(3) -0.005(2)
O1W 0.056(3) 0.153(5) 0.082(3) -0.023(3) 0.012(2) -0.011(3)
C1C 0.025(4) 0.047(5) 0.075(6) -0.022(4) -0.009(4) 0.001(3)
C2C 0.034(4) 0.042(5) 0.070(6) 0.009(4) 0.010(4) 0.002(4)
C1B 0.092(8) 0.049(6) 0.044(5) -0.020(4) -0.014(5) 0.021(6)

loop_
_atom_type_symbol
_atom_type_description
_atom_type_scat_dispersion_real
_atom_type_scat_dispersion_imag
_atom_type_scat_source
C C 0.0033 0.0016 'International Tables Vol C Tables 4.2.6.8 and 6.1.1.4'
H H 0.0000 0.0000 'International Tables Vol C Tables 4.2.6.8 and 6.1.1.4'
O O 0.0106 0.0060 'International Tables Vol C Tables 4.2.6.8 and 6.1.1.4'
S S 0.1246 0.1234 'International Tables Vol C Tables 4.2.6.8 and 6.1.1.4'

loop_
_geom_angle_atom_site_label_1
_geom_angle_atom_site_label_2
_geom_angle_atom_site_label_3
_geom_angle
_geom_angle_site_symmetry_1
_geom_angle_site_symmetry_3
C10 O6 H6 109.5 . .
C8 O4 H4 109.5 . .
C25 O8 C28 117.2(3) . .
C3 O3 H3 109.5 . .
C1 O1 H1 109.5 . .
C9 O5 H5 109.5 . .
C12 C11 C10 118.2(3) . .
C12 C11 C14 122.7(3) . .
C10 C11 C14 119.1(3) . .
C23 C22 C27 117.4(4) . .
C23 C22 C14 120.2(3) . .
C27 C22 C14 122.4(3) . .
C2 O2 H2 109.5 . .
C5 C6 C1 118.1(4) . .
C5 C6 C14 121.5(3) . 3_765
C1 C6 C14 120.3(3) . 3_765
C3 C4 C5 117.3(3) . .
C3 C4 C7 120.8(3) . .
C5 C4 C7 121.8(3) . .
C15 C7 C4 112.0(3) . .
C15 C7 C13 111.8(3) . .
C4 C7 C13 112.7(3) . .
C15 C7 H7 106.6 . .
C4 C7 H7 106.6 . .
C13 C7 H7 106.6 . .
C6 C5 C4 123.2(4) . .
C6 C5 H8 118.4 . .
C4 C5 H8 118.4 . .
C16 C15 C20 117.4(4) . .
C16 C15 C7 121.1(3) . .
C20 C15 C7 121.4(3) . .
C8 C13 C12 117.1(3) . .
C8 C13 C7 119.1(3) . .
C12 C13 C7 123.8(3) . .
O5 C9 C8 115.1(3) . .
O5 C9 C10 125.1(4) . .
C8 C9 C10 119.8(4) . .
C25 C24 C23 118.8(4) . .
C25 C24 H24 120.6 . .
C23 C24 H24 120.6 . .
O2 C2 C1 117.0(4) . .
O2 C2 C3 122.7(4) . .
C1 C2 C3 120.3(3) . .
O6 C10 C9 122.2(3) . .
O6 C10 C11 117.8(3) . .
C9 C10 C11 120.0(3) . .
C13 C12 C11 123.1(4) . .
C13 C12 H12 118.5 . .
C11 C12 H12 118.5 . .
O1 C1 C2 121.4(3) . .
O1 C1 C6 118.5(4) . .
C2 C1 C6 120.0(4) . .
C18 O7 C21 116.9(4) . .
C26 C27 C22 121.2(4) . .
C26 C27 H27 119.4 . .
C22 C27 H27 119.4 . .
O4 C8 C13 119.1(3) . .
O4 C8 C9 119.1(3) . .
C13 C8 C9 121.8(3) . .
C25 C26 C27 120.2(4) . .
C25 C26 H26 119.9 . .
C27 C26 H26 119.9 . .
C6 C14 C22 111.7(3) 3_765 .
C6 C14 C11 111.0(3) 3_765 .
C22 C14 C11 113.3(3) . .
C6 C14 H14 106.8 3_765 .
C22 C14 H14 106.8 . .
C11 C14 H14 106.8 . .
C24 C25 O8 124.1(3) . .
C24 C25 C26 120.0(4) . .
O8 C25 C26 115.9(3) . .
C22 C23 C24 122.4(4) . .
C22 C23 H23 118.8 . .
C24 C23 H23 118.8 . .
C15 C16 C17 122.7(4) . .
C15 C16 H16 118.7 . .
C17 C16 H16 118.7 . .
C18 C17 C16 118.4(4) . .
C18 C17 H17 120.8 . .
C16 C17 H17 120.8 . .
O7 C18 C17 124.9(4) . .
O7 C18 C19 114.9(4) . .
C17 C18 C19 120.2(4) . .
O3 C3 C2 114.9(3) . .
O3 C3 C4 124.1(3) . .
C2 C3 C4 120.9(4) . .
O7 C21 H21A 109.5 . .
O7 C21 H21B 109.5 . .
H21A C21 H21B 109.5 . .
O7 C21 H21C 109.5 . .
H21A C21 H21C 109.5 . .
H21B C21 H21C 109.5 . .
C19 C20 C15 121.1(4) . .
C19 C20 H20 119.4 . .
C15 C20 H20 119.4 . .
O8 C28 H28A 109.5 . .
O8 C28 H28B 109.5 . .
H28A C28 H28B 109.5 . .
O8 C28 H28C 109.5 . .
H28A C28 H28C 109.5 . .
H28B C28 H28C 109.5 . .
C20 C19 C18 120.2(4) . .
C20 C19 H19 119.9 . .
C18 C19 H19 119.9 . .
O1D S1D C2D 107.0(4) . .
O1D S1D C1D 97.7(6) . .
C2D S1D C1D 108.7(4) . .
O1B S1B C1B 105.7(4) . .
O1B S1B C2B 104.0(4) . .
C1B S1B C2B 97.2(5) . .
O1C S1C C2C 104.5(3) . .
O1C S1C C1C 107.1(4) . .
C2C S1C C1C 98.7(3) . .
O1A S1A C2A 101.0(6) . .
O1A S1A C1A 98.5(8) . .
C2A S1A C1A 96.9(7) . .
O2B S2B C4B 104.2(7) . .
O2B S2B C3B 105.6(6) . .
C4B S2B C3B 96.2(7) . .
S1D C2D H2D1 109.5 . .
S1D C2D H2D2 109.5 . .
H2D1 C2D H2D2 109.5 . .
S1D C2D H2D3 109.5 . .
H2D1 C2D H2D3 109.5 . .
H2D2 C2D H2D3 109.5 . .
S1D C1D H1D1 109.5 . .
S1D C1D H1D2 109.5 . .
H1D1 C1D H1D2 109.5 . .
S1D C1D H1D3 109.5 . .
H1D1 C1D H1D3 109.5 . .
H1D2 C1D H1D3 109.5 . .
O2A S2A C3A 102.0(11) . .
O2A S2A C4A 99.1(9) . .
C3A S2A C4A 91.5(6) . .
S1B C2B H2B1 109.5 . .
S1B C2B H2B2 109.5 . .
H2B1 C2B H2B2 109.5 . .
S1B C2B H2B3 109.5 . .
H2B1 C2B H2B3 109.5 . .
H2B2 C2B H2B3 109.5 . .
S1A C2A H2A1 109.5 . .
S1A C2A H2A2 109.5 . .
H2A1 C2A H2A2 109.5 . .
S1A C2A H2A3 109.5 . .
H2A1 C2A H2A3 109.5 . .
H2A2 C2A H2A3 109.5 . .
S1A C1A H1A1 109.5 . .
S1A C1A H1A2 109.5 . .
H1A1 C1A H1A2 109.5 . .
S1A C1A H1A3 109.5 . .
H1A1 C1A H1A3 109.5 . .
H1A2 C1A H1A3 109.5 . .
S1C C1C H1C1 109.5 . .
S1C C1C H1C2 109.5 . .
H1C1 C1C H1C2 109.5 . .
S1C C1C H1C3 109.5 . .
H1C1 C1C H1C3 109.5 . .
H1C2 C1C H1C3 109.5 . .
S1C C2C H2C1 109.5 . .
S1C C2C H2C2 109.5 . .
H2C1 C2C H2C2 109.5 . .
S1C C2C H2C3 109.5 . .
H2C1 C2C H2C3 109.5 . .
H2C2 C2C H2C3 109.5 . .
O2C S2C C3C 103.1(6) . .
O2C S2C C4C 103.7(6) . .
C3C S2C C4C 98.5(6) . .
S1B C1B H1B1 109.5 . .
S1B C1B H1B2 109.5 . .
H1B1 C1B H1B2 109.5 . .
S1B C1B H1B3 109.5 . .
H1B1 C1B H1B3 109.5 . .
H1B2 C1B H1B3 109.5 . .
S2B C3B H3B1 109.5 . .
S2B C3B H3B2 109.5 . .
H3B1 C3B H3B2 109.5 . .
S2B C3B H3B3 109.5 . .
H3B1 C3B H3B3 109.5 . .
H3B2 C3B H3B3 109.5 . .
S2A C3A H3A1 109.5 . .
S2A C3A H3A2 109.5 . .
H3A1 C3A H3A2 109.5 . .
S2A C3A H3A3 109.5 . .
H3A1 C3A H3A3 109.5 . .
H3A2 C3A H3A3 109.5 . .
S2A C4A H4A1 109.5 . .
S2A C4A H4A2 109.5 . .
H4A1 C4A H4A2 109.5 . .
S2A C4A H4A3 109.5 . .
H4A1 C4A H4A3 109.5 . .
H4A2 C4A H4A3 109.5 . .
S2B C4B H4B1 109.5 . .
S2B C4B H4B2 109.5 . .
H4B1 C4B H4B2 109.5 . .
S2B C4B H4B3 109.5 . .
H4B1 C4B H4B3 109.5 . .
H4B2 C4B H4B3 109.5 . .
S2C C3C H3C1 109.5 . .
S2C C3C H3C2 109.5 . .
H3C1 C3C H3C2 109.5 . .
S2C C3C H3C3 109.5 . .
H3C1 C3C H3C3 109.5 . .
H3C2 C3C H3C3 109.5 . .
S2C C4C H4C1 109.5 . .
S2C C4C H4C2 109.5 . .
H4C1 C4C H4C2 109.5 . .
S2C C4C H4C3 109.5 . .
H4C1 C4C H4C3 109.5 . .
H4C2 C4C H4C3 109.5 . .
O2D S2D C3D 114.0(10) . .
O2D S2D C4D 97.9(10) . .
C3D S2D C4D 91.3(8) . .
S2D C3D H3D1 109.5 . .
S2D C3D H3D2 109.5 . .
H3D1 C3D H3D2 109.5 . .
S2D C3D H3D3 109.5 . .
H3D1 C3D H3D3 109.5 . .
H3D2 C3D H3D3 109.5 . .
S2D C4D H4D1 109.5 . .
S2D C4D H4D2 109.5 . .
H4D1 C4D H4D2 109.5 . .
S2D C4D H4D3 109.5 . .
H4D1 C4D H4D3 109.5 . .
H4D2 C4D H4D3 109.5 . .
O3A S3A C6A 102.1(8) . .
O3A S3A C5A 104.7(6) . .
C6A S3A C5A 97.5(7) . .
S3A C5A H5A1 109.5 . .
S3A C5A H5A2 109.5 . .
H5A1 C5A H5A2 109.5 . .
S3A C5A H5A3 109.5 . .
H5A1 C5A H5A3 109.5 . .
H5A2 C5A H5A3 109.5 . .
S3A C6A H6A1 109.5 . .
S3A C6A H6A2 109.5 . .
H6A1 C6A H6A2 109.5 . .
S3A C6A H6A3 109.5 . .
H6A1 C6A H6A3 109.5 . .
H6A2 C6A H6A3 109.5 . .

loop_
_geom_bond_atom_site_label_1
_geom_bond_atom_site_label_2
_geom_bond_distance
_geom_bond_site_symmetry_2
O6 C10 1.372(5) .
O6 H6 0.8400 .
O4 C8 1.379(5) .
O4 H4 0.8400 .
O8 C25 1.383(5) .
O8 C28 1.428(5) .
O3 C3 1.382(5) .
O3 H3 0.8400 .
O1 C1 1.374(5) .
O1 H1 0.8400 .
O5 C9 1.376(5) .
O5 H5 0.8400 .
C11 C12 1.390(5) .
C11 C10 1.398(5) .
C11 C14 1.526(5) .
C22 C23 1.385(5) .
C22 C27 1.390(5) .
C22 C14 1.522(5) .
O2 C2 1.375(5) .
O2 H2 0.8400 .
C6 C5 1.383(5) .
C6 C1 1.397(5) .
C6 C14 1.521(5) 3_765
C4 C3 1.390(5) .
C4 C5 1.392(5) .
C4 C7 1.523(5) .
C7 C15 1.517(5) .
C7 C13 1.531(5) .
C7 H7 1.0000 .
C5 H8 0.9500 .
C15 C16 1.382(5) .
C15 C20 1.387(6) .
C13 C8 1.387(5) .
C13 C12 1.389(5) .
C9 C8 1.388(6) .
C9 C10 1.392(5) .
C24 C25 1.382(6) .
C24 C23 1.395(6) .
C24 H24 0.9500 .
C2 C1 1.388(6) .
C2 C3 1.389(6) .
C12 H12 0.9500 .
O7 C18 1.375(5) .
O7 C21 1.434(5) .
C27 C26 1.387(6) .
C27 H27 0.9500 .
C26 C25 1.384(6) .
C26 H26 0.9500 .
C14 C6 1.521(5) 3_765
C14 H14 1.0000 .
C23 H23 0.9500 .
C16 C17 1.394(6) .
C16 H16 0.9500 .
C17 C18 1.376(6) .
C17 H17 0.9500 .
C18 C19 1.388(6) .
C21 H21A 0.9800 .
C21 H21B 0.9800 .
C21 H21C 0.9800 .
C20 C19 1.380(6) .
C20 H20 0.9500 .
C28 H28A 0.9800 .
C28 H28B 0.9800 .
C28 H28C 0.9800 .
C19 H19 0.9500 .
S1D O1D 1.531(8) .
S1D C2D 1.638(7) .
S1D C1D 1.702(7) .
S1B O1B 1.504(5) .
S1B C1B 1.745(8) .
S1B C2B 1.768(7) .
S1C O1C 1.507(5) .
S1C C2C 1.736(7) .
S1C C1C 1.744(7) .
S1A O1A 1.602(9) .
S1A C2A 1.715(12) .
S1A C1A 1.746(14) .
S2B O2B 1.465(10) .
S2B C4B 1.749(13) .
S2B C3B 1.760(11) .
C2D H2D1 0.9800 .
C2D H2D2 0.9800 .
C2D H2D3 0.9800 .
C1D H1D1 0.9800 .
C1D H1D2 0.9800 .
C1D H1D3 0.9800 .
S2A O2A 1.482(17) .
S2A C3A 1.801(11) .
S2A C4A 1.823(13) .
C2B H2B1 0.9800 .
C2B H2B2 0.9800 .
C2B H2B3 0.9800 .
C2A H2A1 0.9800 .
C2A H2A2 0.9800 .
C2A H2A3 0.9800 .
C1A H1A1 0.9800 .
C1A H1A2 0.9800 .
C1A H1A3 0.9800 .
C1C H1C1 0.9800 .
C1C H1C2 0.9800 .
C1C H1C3 0.9800 .
C2C H2C1 0.9800 .
C2C H2C2 0.9800 .
C2C H2C3 0.9800 .
S2C O2C 1.489(8) .
S2C C3C 1.727(11) .
S2C C4C 1.728(11) .
C1B H1B1 0.9800 .
C1B H1B2 0.9800 .
C1B H1B3 0.9800 .
C3B H3B1 0.9800 .
C3B H3B2 0.9800 .
C3B H3B3 0.9800 .
C3A H3A1 0.9800 .
C3A H3A2 0.9800 .
C3A H3A3 0.9800 .
C4A H4A1 0.9800 .
C4A H4A2 0.9800 .
C4A H4A3 0.9800 .
C4B H4B1 0.9800 .
C4B H4B2 0.9800 .
C4B H4B3 0.9800 .
C3C H3C1 0.9800 .
C3C H3C2 0.9800 .
C3C H3C3 0.9800 .
C4C H4C1 0.9800 .
C4C H4C2 0.9800 .
C4C H4C3 0.9800 .
S2D O2D 1.428(15) .
S2D C3D 1.692(13) .
S2D C4D 1.887(17) .
C3D H3D1 0.9800 .
C3D H3D2 0.9800 .
C3D H3D3 0.9800 .
C4D H4D1 0.9800 .
C4D H4D2 0.9800 .
C4D H4D3 0.9800 .
S3A O3A 1.530(9) .
S3A C6A 1.725(14) .
S3A C5A 1.741(12) .
C5A H5A1 0.9800 .
C5A H5A2 0.9800 .
C5A H5A3 0.9800 .
C6A H6A1 0.9800 .
C6A H6A2 0.9800 .
C6A H6A3 0.9800 .

loop_
_geom_torsion_atom_site_label_1
_geom_torsion_atom_site_label_2
_geom_torsion_atom_site_label_3
_geom_torsion_atom_site_label_4
_geom_torsion
_geom_torsion_site_symmetry_1
_geom_torsion_site_symmetry_4
C3 C4 C7 C15 -76.1(4) . .
C5 C4 C7 C15 102.6(4) . .
C3 C4 C7 C13 156.7(3) . .
C5 C4 C7 C13 -24.5(5) . .
C1 C6 C5 C4 -1.0(6) . .
C14 C6 C5 C4 -177.2(3) 3_765 .
C3 C4 C5 C6 -1.4(6) . .
C7 C4 C5 C6 179.8(3) . .
C4 C7 C15 C16 136.2(4) . .
C13 C7 C15 C16 -96.2(4) . .
C4 C7 C15 C20 -45.4(5) . .
C13 C7 C15 C20 82.2(5) . .
C15 C7 C13 C8 161.1(3) . .
C4 C7 C13 C8 -71.6(4) . .
C15 C7 C13 C12 -18.2(5) . .
C4 C7 C13 C12 109.1(4) . .
O5 C9 C10 O6 0.1(6) . .
C8 C9 C10 O6 177.8(4) . .
O5 C9 C10 C11 -179.4(4) . .
C8 C9 C10 C11 -1.7(6) . .
C12 C11 C10 O6 -177.7(3) . .
C14 C11 C10 O6 2.9(5) . .
C12 C11 C10 C9 1.9(5) . .
C14 C11 C10 C9 -177.6(3) . .
C8 C13 C12 C11 -0.8(5) . .
C7 C13 C12 C11 178.5(3) . .
C10 C11 C12 C13 -0.6(5) . .
C14 C11 C12 C13 178.8(3) . .
O2 C2 C1 O1 0.7(6) . .
C3 C2 C1 O1 -179.2(4) . .
O2 C2 C1 C6 -179.9(4) . .
C3 C2 C1 C6 0.2(6) . .
C5 C6 C1 O1 -179.0(3) . .
C14 C6 C1 O1 -2.8(6) 3_765 .
C5 C6 C1 C2 1.6(6) . .
C14 C6 C1 C2 177.8(4) 3_765 .
C23 C22 C27 C26 -0.6(6) . .
C14 C22 C27 C26 177.9(4) . .
C12 C13 C8 O4 -179.6(3) . .
C7 C13 C8 O4 1.1(5) . .
C12 C13 C8 C9 1.0(6) . .
C7 C13 C8 C9 -178.4(4) . .
O5 C9 C8 O4 -1.3(6) . .
C10 C9 C8 O4 -179.2(4) . .
O5 C9 C8 C13 178.2(4) . .
C10 C9 C8 C13 0.2(6) . .
C22 C27 C26 C25 0.1(6) . .
C23 C22 C14 C6 -148.9(3) . 3_765
C27 C22 C14 C6 32.6(5) . 3_765
C23 C22 C14 C11 84.8(4) . .
C27 C22 C14 C11 -93.6(4) . .
C12 C11 C14 C6 -115.2(4) . 3_765
C10 C11 C14 C6 64.2(4) . 3_765
C12 C11 C14 C22 11.4(5) . .
C10 C11 C14 C22 -169.2(3) . .
C23 C24 C25 O8 179.8(3) . .
C23 C24 C25 C26 -0.5(6) . .
C28 O8 C25 C24 0.4(6) . .
C28 O8 C25 C26 -179.4(4) . .
C27 C26 C25 C24 0.5(6) . .
C27 C26 C25 O8 -179.8(3) . .
C27 C22 C23 C24 0.5(6) . .
C14 C22 C23 C24 -178.0(3) . .
C25 C24 C23 C22 0.0(6) . .
C20 C15 C16 C17 -0.3(6) . .
C7 C15 C16 C17 178.1(4) . .
C15 C16 C17 C18 -0.4(6) . .
C21 O7 C18 C17 -2.5(6) . .
C21 O7 C18 C19 175.3(4) . .
C16 C17 C18 O7 178.5(4) . .
C16 C17 C18 C19 0.8(6) . .
O2 C2 C3 O3 -4.6(6) . .
C1 C2 C3 O3 175.3(4) . .
O2 C2 C3 C4 177.4(4) . .
C1 C2 C3 C4 -2.7(6) . .
C5 C4 C3 O3 -174.6(4) . .
C7 C4 C3 O3 4.2(6) . .
C5 C4 C3 C2 3.2(6) . .
C7 C4 C3 C2 -178.0(4) . .
C16 C15 C20 C19 0.7(7) . .
C7 C15 C20 C19 -177.7(4) . .
C15 C20 C19 C18 -0.3(8) . .
O7 C18 C19 C20 -178.4(4) . .
C17 C18 C19 C20 -0.4(7) . .
